data_7713240
loop_
_publ_author_name
'Gond, M. K.'
'Rai, Nilesh'
'Chandra, Brijesh'
'Gautam, Vibhav'
'Garai, Somenath'
'Butcher, R. J.'
'Bharty, Manoj K.'

_publ_section_title
;
 Isolation of potassium salt of oxadiazole-2-thione and In Vitro
 Anticancer Activities of its Cu(II) and Zn(II) complexes against
 MDA-MB-231 human breast carcinoma cells
;
_journal_name_full 'Dalton Transactions'
_journal_paper_doi 10.1039/D3DT01388J
_journal_year 2023
_chemical_formula_sum 'C18 H24 Cu N10 O2 S2'
_chemical_formula_weight 540.13
_space_group_crystal_system monoclinic
_space_group_IT_number 14
_space_group_name_Hall '-P 2yn'
_space_group_name_H-M_alt 'P 1 21/n 1'
_atom_sites_solution_hydrogens geom
_audit_creation_method SHELXL-2014/7
_audit_update_record
;
2022-12-20 deposited with the CCDC.	2023-06-26 downloaded from the CCDC.
;
_cell_angle_alpha 90
_cell_angle_beta 114.208(5)
_cell_angle_gamma 90
_cell_formula_units_Z 2
_cell_length_a 10.9088(14)
_cell_length_b 10.2087(9)
_cell_length_c 11.9734(14)
_cell_measurement_reflns_used 2208
_cell_measurement_temperature 566(2)
_cell_measurement_theta_max 25.347
_cell_measurement_theta_min 3.287
_cell_volume 1216.2(2)
_computing_cell_refinement 'Bruker XSCANS'
_computing_data_collection 'Bruker XSCANS'
_computing_data_reduction 'Bruker SHELXTL'
_computing_molecular_graphics 'Bruker SHELXTL'
_computing_publication_material 'Bruker SHELXTL'
_computing_structure_refinement 'SHELXL-2014/7 (Sheldrick, 2014)'
_computing_structure_solution 'Bruker SHELXTL'
_diffrn_ambient_temperature 566(2)
_diffrn_measured_fraction_theta_full 0.997
_diffrn_measured_fraction_theta_max 0.997
_diffrn_measurement_device_type 'Bruker P4'
_diffrn_measurement_method '\w scans'
_diffrn_radiation_type MoK\a
_diffrn_radiation_wavelength 0.71073
_diffrn_reflns_av_R_equivalents 0.0304
_diffrn_reflns_av_unetI/netI 0.0175
_diffrn_reflns_Laue_measured_fraction_full 0.997
_diffrn_reflns_Laue_measured_fraction_max 0.997
_diffrn_reflns_limit_h_max 13
_diffrn_reflns_limit_h_min -13
_diffrn_reflns_limit_k_max 12
_diffrn_reflns_limit_k_min -12
_diffrn_reflns_limit_l_max 14
_diffrn_reflns_limit_l_min -14
_diffrn_reflns_number 10634
_diffrn_reflns_point_group_measured_fraction_full 0.997
_diffrn_reflns_point_group_measured_fraction_max 0.997
_diffrn_reflns_theta_full 25.348
_diffrn_reflns_theta_max 25.347
_diffrn_reflns_theta_min 3.287
_exptl_absorpt_coefficient_mu 1.106
_exptl_crystal_colour blue
_exptl_crystal_density_diffrn 1.475
_exptl_crystal_description prism
_exptl_crystal_F_000 558
_exptl_crystal_size_max 0.190
_exptl_crystal_size_mid 0.170
_exptl_crystal_size_min 0.150
_refine_diff_density_max 0.613
_refine_diff_density_min -0.393
_refine_diff_density_rms 0.068
_refine_ls_extinction_method none
_refine_ls_goodness_of_fit_ref 1.075
_refine_ls_hydrogen_treatment constr
_refine_ls_matrix_type full
_refine_ls_number_parameters 151
_refine_ls_number_reflns 2208
_refine_ls_number_restraints 0
_refine_ls_restrained_S_all 1.075
_refine_ls_R_factor_all 0.0429
_refine_ls_R_factor_gt 0.0391
_refine_ls_shift/su_max 0.000
_refine_ls_shift/su_mean 0.000
_refine_ls_structure_factor_coef Fsqd
_refine_ls_weighting_details 'w=1/[\s^2^(Fo^2^)+(0.0707P)^2^+0.7166P] where P=(Fo^2^+2Fc^2^)/3'
_refine_ls_weighting_scheme calc
_refine_ls_wR_factor_gt 0.1098
_refine_ls_wR_factor_ref 0.1170
_reflns_Friedel_coverage 0.000
_reflns_number_gt 2007
_reflns_number_total 2208
_reflns_threshold_expression 'I > 2\s(I)'
_cod_data_source_file d3dt01388j2.cif
_cod_data_source_block shelx
_cod_original_sg_symbol_H-M 'P 21/n'
_cod_database_code 7713240
_shelx_shelxl_version_number 2014/7
_shelx_space_group_comment
;
The symmetry employed for this shelxl refinement is uniquely defined
by the following loop, which should always be used as a source of
symmetry information in preference to the above space-group names.
They are only intended as comments.
;

loop_
_space_group_symop_operation_xyz
'x, y, z'
'-x+1/2, y+1/2, -z+1/2'
'-x, -y, -z'
'x-1/2, -y-1/2, z-1/2'

loop_
_atom_site_label
_atom_site_type_symbol
_atom_site_fract_x
_atom_site_fract_y
_atom_site_fract_z
_atom_site_U_iso_or_equiv
_atom_site_adp_type
_atom_site_occupancy
_atom_site_site_symmetry_order
_atom_site_calc_flag
_atom_site_refinement_flags_posn
_atom_site_refinement_flags_adp
_atom_site_refinement_flags_occupancy
_atom_site_disorder_assembly
_atom_site_disorder_group
Cu1 Cu 0.5000 0.5000 0.0000 0.03638(18) Uani 1 2 d S . P . .
S1 S 0.13832(8) 0.58916(9) -0.22021(7) 0.0618(3) Uani 1 1 d . . . . .
O1 O 0.22702(19) 0.48864(17) -0.37838(16) 0.0426(5) Uani 1 1 d . . . . .
N1 N 0.3816(2) 0.49026(19) -0.19058(18) 0.0372(5) Uani 1 1 d . . . . .
N3 N 0.3416(2) 0.4196(2) 0.03443(19) 0.0424(5) Uani 1 1 d . . . . .
H3A H 0.3560 0.4318 0.1124 0.051 Uiso 1 1 calc R U . . .
H3B H 0.2643 0.4580 -0.0127 0.051 Uiso 1 1 calc R U . . .
N2 N 0.4376(2) 0.4369(2) -0.26700(18) 0.0409(5) Uani 1 1 d . . . . .
N4 N 0.5527(2) 0.3028(2) -0.0014(2) 0.0430(5) Uani 1 1 d . . . . .
H4A H 0.5317 0.2762 -0.0778 0.052 Uiso 1 1 calc R U . . .
H4B H 0.6407 0.2923 0.0414 0.052 Uiso 1 1 calc R U . . .
C2 C 0.3433(2) 0.4380(2) -0.3744(2) 0.0385(5) Uani 1 1 d . . . . .
C1 C 0.2557(3) 0.5202(3) -0.2575(2) 0.0408(6) Uani 1 1 d . . . . .
C3 C 0.3461(3) 0.3928(3) -0.4895(2) 0.0436(6) Uani 1 1 d . . . . .
C8 C 0.3360(3) 0.2792(3) 0.0068(3) 0.0503(7) Uani 1 1 d . . . . .
H8A H 0.2911 0.2655 -0.0809 0.060 Uiso 1 1 calc R U . . .
H8B H 0.2855 0.2336 0.0454 0.060 Uiso 1 1 calc R U . . .
C9 C 0.4773(3) 0.2260(3) 0.0542(3) 0.0511(7) Uani 1 1 d . . . . .
H9A H 0.5201 0.2334 0.1427 0.061 Uiso 1 1 calc R U . . .
H9B H 0.4757 0.1343 0.0325 0.061 Uiso 1 1 calc R U . . .
C4 C 0.2397(3) 0.4181(3) -0.5995(3) 0.0569(8) Uani 1 1 d . . . . .
H4 H 0.1649 0.4642 -0.6023 0.068 Uiso 1 1 calc R U . . .
C7 C 0.4538(3) 0.3242(4) -0.4898(3) 0.0633(8) Uani 1 1 d . . . . .
H7 H 0.5274 0.3057 -0.4170 0.076 Uiso 1 1 calc R U . . .
C5 C 0.2466(4) 0.3733(5) -0.7054(3) 0.0772(11) Uani 1 1 d . . . . .
H5 H 0.1744 0.3910 -0.7794 0.093 Uiso 1 1 calc R U . . .
C6 C 0.4504(4) 0.2829(5) -0.6016(4) 0.0832(12) Uani 1 1 d . . . . .
H6 H 0.5232 0.2356 -0.6017 0.100 Uiso 1 1 calc R U . . .
N5 N 0.3486(4) 0.3073(4) -0.7085(3) 0.0881(11) Uani 1 1 d . . . . .

loop_
_atom_site_aniso_label
_atom_site_aniso_U_11
_atom_site_aniso_U_22
_atom_site_aniso_U_33
_atom_site_aniso_U_23
_atom_site_aniso_U_13
_atom_site_aniso_U_12
Cu1 0.0360(3) 0.0425(3) 0.0273(3) -0.00133(15) 0.0095(2) 0.00282(15)
S1 0.0478(4) 0.0876(6) 0.0406(4) -0.0055(4) 0.0087(3) 0.0223(4)
O1 0.0389(10) 0.0571(11) 0.0228(9) -0.0024(7) 0.0036(8) 0.0038(7)
N1 0.0366(11) 0.0463(12) 0.0235(11) -0.0016(8) 0.0070(9) 0.0036(8)
N3 0.0383(11) 0.0558(13) 0.0305(10) 0.0027(9) 0.0114(9) 0.0018(9)
N2 0.0407(11) 0.0521(13) 0.0289(10) -0.0029(9) 0.0130(9) -0.0004(9)
N4 0.0434(12) 0.0444(12) 0.0359(11) -0.0050(9) 0.0108(9) 0.0044(9)
C2 0.0424(13) 0.0419(13) 0.0288(12) 0.0005(10) 0.0122(11) -0.0040(10)
C1 0.0402(14) 0.0502(14) 0.0253(12) -0.0027(10) 0.0066(10) 0.0012(11)
C3 0.0501(15) 0.0515(15) 0.0305(13) -0.0035(11) 0.0179(12) -0.0113(12)
C8 0.0493(15) 0.0508(15) 0.0474(15) 0.0019(12) 0.0164(13) -0.0093(12)
C9 0.0553(16) 0.0431(14) 0.0471(15) 0.0057(12) 0.0131(13) 0.0008(12)
C4 0.0551(17) 0.079(2) 0.0330(14) -0.0049(13) 0.0149(13) -0.0041(15)
C7 0.0580(18) 0.092(2) 0.0426(16) -0.0019(16) 0.0230(14) 0.0048(17)
C5 0.075(2) 0.121(3) 0.0322(15) -0.0095(18) 0.0176(16) -0.009(2)
C6 0.077(2) 0.123(3) 0.062(2) -0.011(2) 0.041(2) 0.014(2)
N5 0.083(2) 0.143(3) 0.0460(16) -0.0219(18) 0.0349(16) -0.006(2)

loop_
_atom_type_symbol
_atom_type_description
_atom_type_scat_dispersion_real
_atom_type_scat_dispersion_imag
_atom_type_scat_source
C C 0.0033 0.0016 'International Tables Vol C Tables 4.2.6.8 and 6.1.1.4'
H H 0.0000 0.0000 'International Tables Vol C Tables 4.2.6.8 and 6.1.1.4'
S S 0.1246 0.1234 'International Tables Vol C Tables 4.2.6.8 and 6.1.1.4'
Cu Cu 0.3201 1.2651 'International Tables Vol C Tables 4.2.6.8 and 6.1.1.4'
N N 0.0061 0.0033 'International Tables Vol C Tables 4.2.6.8 and 6.1.1.4'
O O 0.0106 0.0060 'International Tables Vol C Tables 4.2.6.8 and 6.1.1.4'

loop_
_geom_angle_atom_site_label_1
_geom_angle_atom_site_label_2
_geom_angle_atom_site_label_3
_geom_angle
_geom_angle_site_symmetry_1
_geom_angle_site_symmetry_3
_geom_angle_publ_flag
N4 Cu1 N4 180.0 3_665 . ?
N4 Cu1 N3 97.09(9) 3_665 . ?
N4 Cu1 N3 82.91(9) . . ?
N4 Cu1 N3 82.91(9) 3_665 3_665 ?
N4 Cu1 N3 97.09(9) . 3_665 ?
N3 Cu1 N3 180.0 . 3_665 ?
N4 Cu1 N1 90.32(8) 3_665 . ?
N4 Cu1 N1 89.68(8) . . ?
N3 Cu1 N1 90.34(8) . . ?
N3 Cu1 N1 89.66(8) 3_665 . ?
N4 Cu1 N1 89.68(8) 3_665 3_665 ?
N4 Cu1 N1 90.32(8) . 3_665 ?
N3 Cu1 N1 89.66(8) . 3_665 ?
N3 Cu1 N1 90.34(8) 3_665 3_665 ?
N1 Cu1 N1 180.0 . 3_665 ?
C2 O1 C1 104.17(19) . . ?
C1 N1 N2 108.6(2) . . ?
C1 N1 Cu1 132.20(18) . . ?
N2 N1 Cu1 119.09(16) . . ?
C8 N3 Cu1 107.38(17) . . ?
C8 N3 H3A 110.2 . . ?
Cu1 N3 H3A 110.2 . . ?
C8 N3 H3B 110.2 . . ?
Cu1 N3 H3B 110.2 . . ?
H3A N3 H3B 108.5 . . ?
C2 N2 N1 105.5(2) . . ?
C9 N4 Cu1 107.54(17) . . ?
C9 N4 H4A 110.2 . . ?
Cu1 N4 H4A 110.2 . . ?
C9 N4 H4B 110.2 . . ?
Cu1 N4 H4B 110.2 . . ?
H4A N4 H4B 108.5 . . ?
N2 C2 O1 113.4(2) . . ?
N2 C2 C3 128.7(2) . . ?
O1 C2 C3 117.9(2) . . ?
N1 C1 O1 108.4(2) . . ?
N1 C1 S1 131.2(2) . . ?
O1 C1 S1 120.4(2) . . ?
C7 C3 C4 118.7(3) . . ?
C7 C3 C2 120.8(3) . . ?
C4 C3 C2 120.4(3) . . ?
N3 C8 C9 109.0(2) . . ?
N3 C8 H8A 109.9 . . ?
C9 C8 H8A 109.9 . . ?
N3 C8 H8B 109.9 . . ?
C9 C8 H8B 109.9 . . ?
H8A C8 H8B 108.3 . . ?
N4 C9 C8 108.1(2) . . ?
N4 C9 H9A 110.1 . . ?
C8 C9 H9A 110.1 . . ?
N4 C9 H9B 110.1 . . ?
C8 C9 H9B 110.1 . . ?
H9A C9 H9B 108.4 . . ?
C3 C4 C5 118.4(3) . . ?
C3 C4 H4 120.8 . . ?
C5 C4 H4 120.8 . . ?
C3 C7 C6 118.3(3) . . ?
C3 C7 H7 120.9 . . ?
C6 C7 H7 120.9 . . ?
N5 C5 C4 124.2(3) . . ?
N5 C5 H5 117.9 . . ?
C4 C5 H5 117.9 . . ?
N5 C6 C7 123.6(4) . . ?
N5 C6 H6 118.2 . . ?
C7 C6 H6 118.2 . . ?
C5 N5 C6 116.8(3) . . ?

loop_
_geom_bond_atom_site_label_1
_geom_bond_atom_site_label_2
_geom_bond_distance
_geom_bond_site_symmetry_2
_geom_bond_publ_flag
Cu1 N4 2.096(2) 3_665 ?
Cu1 N4 2.096(2) . ?
Cu1 N3 2.101(2) . ?
Cu1 N3 2.101(2) 3_665 ?
Cu1 N1 2.114(2) . ?
Cu1 N1 2.114(2) 3_665 ?
S1 C1 1.675(3) . ?
O1 C2 1.352(3) . ?
O1 C1 1.387(3) . ?
N1 C1 1.312(4) . ?
N1 N2 1.402(3) . ?
N3 C8 1.467(4) . ?
N3 H3A 0.8900 . ?
N3 H3B 0.8900 . ?
N2 C2 1.276(3) . ?
N4 C9 1.477(4) . ?
N4 H4A 0.8900 . ?
N4 H4B 0.8900 . ?
C2 C3 1.465(3) . ?
C3 C7 1.370(4) . ?
C3 C4 1.377(4) . ?
C8 C9 1.508(4) . ?
C8 H8A 0.9700 . ?
C8 H8B 0.9700 . ?
C9 H9A 0.9700 . ?
C9 H9B 0.9700 . ?
C4 C5 1.379(4) . ?
C4 H4 0.9300 . ?
C7 C6 1.389(5) . ?
C7 H7 0.9300 . ?
C5 N5 1.314(5) . ?
C5 H5 0.9300 . ?
C6 N5 1.330(5) . ?
C6 H6 0.9300 . ?

loop_
_geom_torsion_atom_site_label_1
_geom_torsion_atom_site_label_2
_geom_torsion_atom_site_label_3
_geom_torsion_atom_site_label_4
_geom_torsion
_geom_torsion_site_symmetry_1
_geom_torsion_site_symmetry_2
_geom_torsion_site_symmetry_3
_geom_torsion_site_symmetry_4
_geom_torsion_publ_flag
C1 N1 N2 C2 0.1(3) . . . . ?
Cu1 N1 N2 C2 177.15(16) . . . . ?
N1 N2 C2 O1 0.4(3) . . . . ?
N1 N2 C2 C3 -179.7(2) . . . . ?
C1 O1 C2 N2 -0.8(3) . . . . ?
C1 O1 C2 C3 179.3(2) . . . . ?
N2 N1 C1 O1 -0.6(3) . . . . ?
Cu1 N1 C1 O1 -177.08(15) . . . . ?
N2 N1 C1 S1 -178.6(2) . . . . ?
Cu1 N1 C1 S1 5.0(4) . . . . ?
C2 O1 C1 N1 0.8(3) . . . . ?
C2 O1 C1 S1 179.02(19) . . . . ?
N2 C2 C3 C7 9.3(4) . . . . ?
O1 C2 C3 C7 -170.8(3) . . . . ?
N2 C2 C3 C4 -171.1(3) . . . . ?
O1 C2 C3 C4 8.8(4) . . . . ?
Cu1 N3 C8 C9 41.2(3) . . . . ?
Cu1 N4 C9 C8 41.6(3) . . . . ?
N3 C8 C9 N4 -56.4(3) . . . . ?
C7 C3 C4 C5 -0.2(5) . . . . ?
C2 C3 C4 C5 -179.8(3) . . . . ?
C4 C3 C7 C6 -0.1(5) . . . . ?
C2 C3 C7 C6 179.5(3) . . . . ?
C3 C4 C5 N5 0.2(6) . . . . ?
C3 C7 C6 N5 0.6(7) . . . . ?
C4 C5 N5 C6 0.2(7) . . . . ?
C7 C6 N5 C5 -0.6(7) . . . . ?
